data_2005849
loop_
_publ_author_name
'Jones, P. G.'
'Th\"one, C.'

_publ_section_title
;
 Metal Complexes of
 <i>trans</i>-2,2,4,4-Tetrafluoro-1,3-di-<i>tert</i>-butyl-1,3-diphosphetane
;
_journal_issue 1
_journal_name_full 'Acta Crystallographica Section C'
_journal_page_first 42
_journal_page_last 45
_journal_paper_doi 10.1107/S0108270196011870
_journal_volume 53
_journal_year 1997
_chemical_formula_iupac '[W (C10 H18 F4 P2) (C O)5]'
_chemical_formula_sum 'C15 H18 F4 O5 P2 W'
_chemical_formula_weight 600.08
_chemical_name_systematic
;
 {trans-(2,2,4,4-tetrafluoro-1,3-di-t-butyl-1,3-diphosphetane)}-
 pentacarbonyltungsten(0)
;
_space_group_IT_number 14
_symmetry_cell_setting monoclinic
_symmetry_space_group_name_Hall '-P 2yn'
_symmetry_space_group_name_H-M 'P 1 21/n 1'
_audit_creation_method SHELXL
_cell_angle_alpha 90.00
_cell_angle_beta 99.79(2)
_cell_angle_gamma 90.00
_cell_formula_units_Z 8
_cell_length_a 16.505(4)
_cell_length_b 11.657(3)
_cell_length_c 21.918(6)
_cell_measurement_reflns_used 50
_cell_measurement_temperature 178(2)
_cell_measurement_theta_max 11.5
_cell_measurement_theta_min 10
_cell_volume 4155.6(19)
_computing_cell_refinement P3
_computing_data_collection 'P3 (Nicolet, 1987)'
_computing_data_reduction 'XSCANS (Siemens, 1994b)'
_computing_molecular_graphics 'XP (Siemens, 1994a)'
_computing_publication_material SHELXL93
_computing_structure_refinement 'SHELXL93 (Sheldrick, 1993)'
_computing_structure_solution 'SHELXS86 (Sheldrick, 1990)'
_diffrn_ambient_temperature 178(2)
_diffrn_measurement_device 'Siemens R3'
_diffrn_measurement_method '\w scans'
_diffrn_radiation_monochromator graphite
_diffrn_radiation_source 'fine-focus sealed tube'
_diffrn_radiation_type MoK\a
_diffrn_radiation_wavelength 0.71073
_diffrn_reflns_av_R_equivalents 0.0270
_diffrn_reflns_av_sigmaI/netI 0.0421
_diffrn_reflns_limit_h_max 19
_diffrn_reflns_limit_h_min -19
_diffrn_reflns_limit_k_max 2
_diffrn_reflns_limit_k_min -13
_diffrn_reflns_limit_l_max 26
_diffrn_reflns_limit_l_min -25
_diffrn_reflns_number 8812
_diffrn_reflns_theta_max 25.05
_diffrn_reflns_theta_min 3.05
_diffrn_standards_decay_% 2
_diffrn_standards_interval_count 147
_diffrn_standards_number 3
_exptl_absorpt_coefficient_mu 5.770
_exptl_absorpt_correction_T_max 0.315
_exptl_absorpt_correction_T_min 0.236
_exptl_absorpt_correction_type '\y scans (XEMP; Siemens, 1990)'
_exptl_crystal_colour colourless
_exptl_crystal_density_diffrn 1.918
_exptl_crystal_density_meas ?
_exptl_crystal_description prism
_exptl_crystal_F_000 2304
_exptl_crystal_size_max 0.42
_exptl_crystal_size_mid 0.28
_exptl_crystal_size_min 0.20
_refine_diff_density_max 2.105
_refine_diff_density_min -0.745
_refine_ls_extinction_method none
_refine_ls_goodness_of_fit_all 0.993
_refine_ls_goodness_of_fit_obs 1.037
_refine_ls_hydrogen_treatment 'H atoms: see text'
_refine_ls_matrix_type full
_refine_ls_number_parameters 499
_refine_ls_number_reflns 7283
_refine_ls_number_restraints 278
_refine_ls_restrained_S_all 0.979
_refine_ls_restrained_S_obs 1.015
_refine_ls_R_factor_all 0.0560
_refine_ls_R_factor_obs 0.0306
_refine_ls_shift/esd_max -0.001
_refine_ls_shift/esd_mean 0.000
_refine_ls_structure_factor_coef Fsqd
_refine_ls_weighting_details 'w = 1/[\s^2^(Fo^2^)+(0.0405P)^2^] where P=(Fo^2^+2Fc^2^)/3'
_refine_ls_weighting_scheme calc
_refine_ls_wR_factor_all 0.0786
_refine_ls_wR_factor_obs 0.0677
_reflns_number_observed 5113
_reflns_number_total 7283
_reflns_observed_criterion >2sigma(I)
_cod_data_source_file bs1001.cif
_cod_data_source_block 1
_cod_depositor_comments
;
The following automatic conversions were performed:

'_geom_bond_publ_flag' value 'Y' changed to 'y' according to
/home/saulius/struct/CIF-dictionaries/cif_core.dic dictionary named
'cif_core.dic' version 2.4.1 from 2010-06-29 (32
times).

'_geom_angle_publ_flag' value 'Y' changed to 'y' according
to /home/saulius/struct/CIF-dictionaries/cif_core.dic dictionary
named 'cif_core.dic' version 2.4.1 from 2010-06-29 (44 times).

Automatic conversion script
Id: cif_fix_values 1715 2011-07-08 13:25:40Z adriana 

The following automatic conversions were performed:

'_exptl_crystal_density_meas' value 'not measured' was changed to '?'
- the value is perceived as not measured.

Automatic conversion script
Id: cif_fix_values 3008 2015-01-20 13:52:24Z robertas 

The following automatic conversions were performed:

'_refine_ls_weighting_scheme' value 'calc w =
1/[\s^2^(Fo^2^)+(0.0405P)^2^] where P=(Fo^2^+2Fc^2^)/3' was changed
to 'calc'. New tag '_refine_ls_weighting_details' was created. The
value of the new tag was set to 'w = 1/[\s^2^(Fo^2^)+(0.0405P)^2^]
where P=(Fo^2^+2Fc^2^)/3'.

Automatic conversion script
Id: cif_fix_values 3143 2015-03-26 13:38:13Z robertas 
;
_cod_original_sg_symbol_H-M 'P 21/n'
_cod_database_code 2005849

loop_
_symmetry_equiv_pos_as_xyz
'x, y, z'
'-x+1/2, y+1/2, -z+1/2'
'-x, -y, -z'
'x-1/2, -y-1/2, z-1/2'

loop_
_atom_site_aniso_label
_atom_site_aniso_U_11
_atom_site_aniso_U_22
_atom_site_aniso_U_33
_atom_site_aniso_U_12
_atom_site_aniso_U_13
_atom_site_aniso_U_23
W1 0.02216(13) 0.01915(14) 0.02528(14) 0.00000(11) 0.00546(10) -0.00048(12)
P1 0.0232(8) 0.0211(8) 0.0218(8) 0.0007(7) 0.0062(6) 0.0011(7)
P2 0.0317(8) 0.0210(8) 0.0229(8) 0.0006(7) 0.0056(7) -0.0009(7)
C1 0.022(3) 0.011(3) 0.033(3) -0.002(3) -0.012(3) -0.003(3)
C2 0.021(3) 0.030(3) 0.026(3) 0.007(3) 0.001(2) 0.003(3)
C3 0.029(3) 0.022(3) 0.033(4) 0.001(3) 0.009(3) -0.001(3)
C4 0.032(3) 0.021(3) 0.031(4) 0.000(3) 0.004(3) 0.004(3)
C5 0.039(4) 0.031(4) 0.030(3) 0.000(3) 0.016(3) -0.002(3)
C6 0.036(4) 0.021(3) 0.032(4) -0.001(3) 0.012(3) -0.001(3)
C7 0.035(3) 0.017(3) 0.036(4) 0.001(3) 0.008(3) 0.001(3)
C8 0.039(3) 0.026(3) 0.032(3) 0.001(3) 0.015(3) 0.008(3)
C9 0.057(4) 0.036(4) 0.034(4) 0.000(3) 0.022(3) -0.004(3)
C10 0.062(4) 0.037(4) 0.031(4) 0.005(4) 0.011(3) 0.009(3)
C11 0.046(4) 0.035(4) 0.054(5) -0.002(4) 0.031(4) 0.005(4)
C12 0.039(3) 0.023(3) 0.029(3) -0.009(3) 0.006(3) 0.002(3)
C13 0.040(4) 0.034(4) 0.046(4) -0.010(3) 0.012(3) 0.004(4)
C14 0.070(5) 0.028(4) 0.032(4) -0.010(4) 0.025(4) -0.003(3)
C15 0.052(4) 0.031(4) 0.039(4) 0.001(4) 0.006(3) 0.007(3)
F1 0.036(2) 0.036(2) 0.034(2) -0.003(2) -0.009(2) 0.002(2)
F2 0.028(2) 0.032(2) 0.044(2) -0.001(2) 0.014(2) 0.001(2)
F3 0.023(2) 0.035(2) 0.058(3) 0.007(2) 0.009(2) -0.001(2)
F4 0.044(2) 0.031(2) 0.025(2) 0.002(2) -0.004(2) 0.003(2)
O3 0.050(3) 0.031(3) 0.047(3) -0.006(2) 0.012(2) 0.009(2)
O4 0.059(3) 0.031(3) 0.038(3) 0.001(2) 0.011(2) -0.011(2)
O5 0.024(2) 0.070(4) 0.043(3) 0.004(3) 0.002(2) 0.003(3)
O6 0.054(3) 0.036(3) 0.036(3) -0.003(2) 0.016(2) 0.001(2)
O7 0.026(3) 0.057(4) 0.074(4) 0.004(2) -0.007(3) -0.001(3)
W1' 0.02272(13) 0.02317(14) 0.02460(14) -0.00193(12) 0.00549(10) -0.00065(12)
P1' 0.0223(8) 0.0243(9) 0.0238(8) 0.0008(7) 0.0031(7) 0.0020(7)
P2' 0.0267(8) 0.0237(9) 0.0348(9) -0.0016(7) 0.0003(7) 0.0010(8)
C1' 0.015(2) 0.014(3) 0.023(3) -0.006(3) -0.001(2) -0.006(3)
C2' 0.028(3) 0.026(3) 0.032(3) -0.002(3) -0.001(3) 0.008(3)
C3' 0.029(3) 0.026(4) 0.025(3) -0.006(3) 0.011(3) -0.005(3)
C4' 0.037(4) 0.028(4) 0.036(4) 0.002(3) 0.000(3) -0.001(3)
C5' 0.034(3) 0.043(4) 0.030(3) -0.003(3) 0.001(3) 0.004(4)
C6' 0.027(3) 0.030(4) 0.032(4) -0.006(3) 0.008(3) -0.009(3)
C7' 0.034(3) 0.026(4) 0.032(3) -0.002(3) 0.005(3) -0.007(3)
C8' 0.021(3) 0.027(3) 0.036(3) -0.002(3) 0.007(3) 0.002(3)
C9' 0.024(3) 0.035(4) 0.049(4) 0.000(3) 0.004(3) 0.002(3)
C10' 0.025(3) 0.043(4) 0.043(4) -0.004(3) 0.000(3) -0.009(4)
C11' 0.028(3) 0.040(4) 0.039(4) 0.000(3) 0.011(3) -0.001(3)
C12' 0.019(3) 0.044(4) 0.038(4) 0.003(3) -0.004(3) -0.019(4)
C13' 0.049(4) 0.039(4) 0.035(4) 0.006(4) 0.006(3) -0.001(4)
C14' 0.029(3) 0.034(4) 0.080(6) 0.002(3) 0.005(4) 0.005(4)
C15' 0.044(4) 0.044(4) 0.027(3) 0.004(4) -0.002(3) 0.004(3)
F1' 0.049(2) 0.034(2) 0.027(2) 0.007(2) -0.012(2) -0.006(2)
F2' 0.042(2) 0.034(2) 0.038(2) 0.000(2) 0.018(2) -0.006(2)
F3' 0.053(2) 0.039(2) 0.028(2) 0.002(2) 0.014(2) 0.008(2)
F4' 0.033(2) 0.033(2) 0.041(2) 0.000(2) -0.009(2) 0.002(2)
O3' 0.046(3) 0.027(3) 0.053(3) 0.004(2) 0.014(2) 0.002(2)
O4' 0.041(3) 0.037(3) 0.073(4) -0.015(3) 0.006(3) 0.006(3)
O5' 0.059(3) 0.095(5) 0.029(3) -0.002(3) 0.008(2) 0.009(3)
O6' 0.033(3) 0.043(3) 0.060(3) 0.005(2) 0.011(2) -0.005(3)
O7' 0.059(3) 0.056(4) 0.026(3) 0.001(3) 0.011(2) 0.003(2)

loop_
_atom_site_label
_atom_site_occupancy
_atom_site_fract_x
_atom_site_fract_y
_atom_site_fract_z
_atom_site_U_iso_or_equiv
_atom_site_thermal_displace_type
_atom_site_calc_flag
_atom_site_refinement_flags
_atom_site_type_symbol
W1 1 0.416289(13) 0.10624(2) 0.131771(11) 0.02203(8) Uani d . W
P1 1 0.40011(9) 0.27190(14) 0.19982(7) 0.0218(3) Uani d U P
P2 1 0.41462(10) 0.51253(14) 0.19337(7) 0.0251(4) Uani d U P
C1 1 0.4858(3) 0.3852(5) 0.2091(3) 0.0240(13) Uani d U C
C2 1 0.3388(3) 0.3979(5) 0.1621(3) 0.0261(13) Uani d U C
C3 1 0.3923(4) -0.0181(5) 0.1910(3) 0.0276(14) Uani d U C
C4 1 0.4305(4) -0.0197(5) 0.0713(3) 0.0282(14) Uani d U C
C5 1 0.5390(4) 0.0960(6) 0.1697(3) 0.0324(15) Uani d U C
C6 1 0.4397(4) 0.2141(5) 0.0632(3) 0.0290(15) Uani d U C
C7 1 0.2942(4) 0.1186(5) 0.0987(3) 0.0293(14) Uani d U C
C8 1 0.3667(4) 0.2536(5) 0.2770(3) 0.0311(14) Uani d U C
C9 1 0.3584(4) 0.3645(6) 0.3126(3) 0.041(2) Uani d U C
H9A 1 0.3188(18) 0.4154(15) 0.2874(8) 0.049 Uiso calc R H
H9B 1 0.4120(7) 0.4027(18) 0.3218(16) 0.049 Uiso calc R H
H9C 1 0.3392(23) 0.3466(6) 0.3514(9) 0.049 Uiso calc R H
C10 1 0.4320(4) 0.1786(6) 0.3158(3) 0.043(2) Uani d U C
H10A 1 0.4420(19) 0.1104(19) 0.2920(8) 0.051 Uiso calc R H
H10B 1 0.4128(12) 0.1550(30) 0.3538(10) 0.051 Uiso calc R H
H10C 1 0.4832(9) 0.2223(13) 0.3264(17) 0.051 Uiso calc R H
C11 1 0.2847(4) 0.1901(6) 0.2648(3) 0.042(2) Uani d U C
H11A 1 0.2446(8) 0.2351(18) 0.2364(15) 0.051 Uiso calc R H
H11B 1 0.2645(13) 0.1793(32) 0.3040(4) 0.051 Uiso calc R H
H11C 1 0.2922(6) 0.1151(16) 0.2463(18) 0.051 Uiso calc R H
C12 1 0.4419(4) 0.5983(5) 0.1278(3) 0.0301(14) Uani d U C
C13 1 0.5126(4) 0.6770(6) 0.1571(3) 0.040(2) Uani d U C
H13A 1 0.4948(9) 0.7234(26) 0.1896(13) 0.048 Uiso calc R H
H13B 1 0.5281(17) 0.7275(25) 0.1252(5) 0.048 Uiso calc R H
H13C 1 0.5600(9) 0.6302(6) 0.1750(17) 0.048 Uiso calc R H
C14 1 0.4664(5) 0.5361(6) 0.0728(3) 0.042(2) Uani d U C
H14A 1 0.4210(10) 0.4870(27) 0.0535(12) 0.050 Uiso calc R H
H14B 1 0.5151(15) 0.4888(27) 0.0869(4) 0.050 Uiso calc R H
H14C 1 0.4789(24) 0.5924(6) 0.0425(9) 0.050 Uiso calc R H
C15 1 0.3644(4) 0.6706(6) 0.1060(3) 0.041(2) Uani d U C
H15A 1 0.3493(15) 0.7119(28) 0.1414(5) 0.049 Uiso calc R H
H15B 1 0.3191(8) 0.6202(7) 0.0881(17) 0.049 Uiso calc R H
H15C 1 0.3755(9) 0.7259(24) 0.0748(14) 0.049 Uiso calc R H
F1 1 0.5307(2) 0.3904(3) 0.2689(2) 0.0372(9) Uani d U F
F2 1 0.5398(2) 0.3653(3) 0.1728(2) 0.0338(9) Uani d U F
F3 1 0.2630(2) 0.4144(3) 0.1784(2) 0.0386(9) Uani d U F
F4 1 0.3228(2) 0.3851(3) 0.09956(15) 0.0347(9) Uani d U F
O3 1 0.3762(3) -0.0911(4) 0.2218(2) 0.0423(12) Uani d U O
O4 1 0.4380(3) -0.0880(4) 0.0356(2) 0.0422(12) Uani d U O
O5 1 0.6061(3) 0.0886(5) 0.1919(2) 0.0461(13) Uani d U O
O6 1 0.4494(3) 0.2659(4) 0.0209(2) 0.0412(12) Uani d U O
O7 1 0.2253(3) 0.1279(4) 0.0812(3) 0.0542(15) Uani d U O
W1' 1 0.208138(14) 0.88895(2) 0.911358(11) 0.02333(8) Uani d . W
P1' 1 0.10969(9) 0.72592(14) 0.90394(7) 0.0235(3) Uani d U P
P2' 1 0.11691(10) 0.48483(15) 0.90004(8) 0.0290(4) Uani d U P
C1' 1 0.1206(3) 0.6085(5) 0.8468(2) 0.0179(11) Uani d U C
C2' 1 0.1395(4) 0.6013(5) 0.9589(3) 0.0293(13) Uani d U C
C3' 1 0.1218(4) 1.0129(6) 0.9104(3) 0.0260(14) Uani d U C
C4' 1 0.2930(4) 1.0134(6) 0.9189(3) 0.034(2) Uani d U C
C5' 1 0.1939(4) 0.8985(6) 0.8170(3) 0.036(2) Uani d U C
C6' 1 0.3039(4) 0.7772(6) 0.9137(3) 0.0293(15) Uani d U C
C7' 1 0.2208(4) 0.8769(6) 1.0048(3) 0.0306(15) Uani d U C
C8' 1 -0.0036(3) 0.7503(5) 0.9026(3) 0.0278(14) Uani d U C
C9' 1 -0.0558(4) 0.6412(6) 0.8993(3) 0.037(2) Uani d U C
H9'1 1 -0.0475(18) 0.5958(17) 0.8632(11) 0.044 Uiso calc R H
H9'2 1 -0.1139(4) 0.6620(6) 0.8954(18) 0.044 Uiso calc R H
H9'3 1 -0.0393(17) 0.5960(17) 0.9370(9) 0.044 Uiso calc R H
C10' 1 -0.0339(4) 0.8229(6) 0.8449(3) 0.038(2) Uani d U C
H10D 1 -0.0346(23) 0.7759(11) 0.8077(3) 0.045 Uiso calc R H
H10E 1 0.0031(14) 0.8883(20) 0.8437(10) 0.045 Uiso calc R H
H10F 1 -0.0896(10) 0.8508(29) 0.8463(9) 0.045 Uiso calc R H
C11' 1 -0.0105(4) 0.8151(6) 0.9612(3) 0.035(2) Uani d U C
H11D 1 0.0259(18) 0.8821(19) 0.9648(9) 0.042 Uiso calc R H
H11E 1 0.0055(22) 0.7649(11) 0.9970(3) 0.042 Uiso calc R H
H11F 1 -0.0675(6) 0.8405(29) 0.9597(8) 0.042 Uiso calc R H
C12' 1 0.2102(3) 0.3875(6) 0.9035(3) 0.035(2) Uani d U C
C13' 1 0.1900(4) 0.3125(6) 0.8458(3) 0.041(2) Uani d U C
H13D 1 0.1839(25) 0.3610(7) 0.8088(3) 0.049 Uiso calc R H
H13E 1 0.1384(14) 0.2712(27) 0.8467(10) 0.049 Uiso calc R H
H13F 1 0.2345(13) 0.2573(24) 0.8450(10) 0.049 Uiso calc R H
C14' 1 0.2939(4) 0.4472(6) 0.9061(4) 0.048(2) Uani d U C
H14D 1 0.2932(10) 0.4931(31) 0.8685(10) 0.058 Uiso calc R H
H14E 1 0.3374(5) 0.3893(6) 0.9090(21) 0.058 Uiso calc R H
H14F 1 0.3044(13) 0.4974(29) 0.9425(12) 0.058 Uiso calc R H
C15' 1 0.2090(4) 0.3193(6) 0.9624(3) 0.039(2) Uani d U C
H15D 1 0.1548(9) 0.2841(29) 0.9609(9) 0.047 Uiso calc R H
H15E 1 0.2204(24) 0.3707(9) 0.9983(3) 0.047 Uiso calc R H
H15F 1 0.2511(17) 0.2592(22) 0.9661(10) 0.047 Uiso calc R H
F1' 1 0.0575(2) 0.6040(3) 0.7952(2) 0.0386(9) Uani d U F
F2' 1 0.1893(2) 0.6229(3) 0.8208(2) 0.0370(9) Uani d U F
F3' 1 0.0945(2) 0.5920(3) 1.0061(2) 0.0390(9) Uani d U F
F4' 1 0.2188(2) 0.6126(3) 0.9885(2) 0.0373(9) Uani d U F
O3' 1 0.0753(3) 1.0853(4) 0.9112(2) 0.0415(12) Uani d U O
O4' 1 0.3426(3) 1.0832(4) 0.9229(3) 0.0510(14) Uani d U O
O5' 1 0.1870(3) 0.9068(5) 0.7644(2) 0.061(2) Uani d U O
O6' 1 0.3611(3) 0.7203(4) 0.9171(2) 0.0452(13) Uani d U O
O7' 1 0.2284(3) 0.8683(4) 1.0575(2) 0.0467(13) Uani d U O

loop_
_atom_type_symbol
_atom_type_description
_atom_type_scat_dispersion_real
_atom_type_scat_dispersion_imag
_atom_type_scat_source
C C 0.0033 0.0016 'International Tables Vol C Tables 4.2.6.8 and 6.1.1.4'
H H 0.0000 0.0000 'International Tables Vol C Tables 4.2.6.8 and 6.1.1.4'
O O 0.0106 0.0060 'International Tables Vol C Tables 4.2.6.8 and 6.1.1.4'
F F 0.0171 0.0103 'International Tables Vol C Tables 4.2.6.8 and 6.1.1.4'
P P 0.1023 0.0942 'International Tables Vol C Tables 4.2.6.8 and 6.1.1.4'
W W -0.8490 6.8722 'International Tables Vol C Tables 4.2.6.8 and 6.1.1.4'

loop_
_geom_angle_atom_site_label_1
_geom_angle_atom_site_label_2
_geom_angle_atom_site_label_3
_geom_angle
_geom_angle_publ_flag
C4 W1 C7 92.1(2) ?
C4 W1 C3 87.6(2) ?
C7 W1 C3 89.4(2) ?
C4 W1 C6 84.7(2) ?
C7 W1 C6 89.7(2) ?
C3 W1 C6 172.2(2) ?
C4 W1 C5 90.4(2) ?
C7 W1 C5 177.1(2) ?
C3 W1 C5 89.2(2) ?
C6 W1 C5 92.1(2) ?
C4 W1 P1 175.6(2) y
C7 W1 P1 87.6(2) ?
C3 W1 P1 96.8(2) ?
C6 W1 P1 90.9(2) ?
C5 W1 P1 90.1(2) ?
C2 P1 C1 80.9(3) y
C8 P1 C1 107.9(3) y
C8 P1 C2 105.3(3) y
C1 P1 W1 116.5(2) y
C2 P1 W1 116.5(2) y
C8 P1 W1 122.0(2) y
C2 P2 C1 82.1(2) y
C12 P2 C1 109.7(3) y
C12 P2 C2 109.4(3) y
P2 C1 P1 95.5(3) y
F1 C1 P1 113.2(4) y
F1 C1 P2 110.6(4) y
F2 C1 P1 112.2(4) y
F2 C1 P2 119.6(4) y
F2 C1 F1 105.8(4) y
P2 C2 P1 96.9(3) y
F3 C2 P1 116.0(4) y
F3 C2 P2 112.7(4) y
F4 C2 P1 110.7(4) y
F4 C2 P2 116.7(4) y
F4 C2 F3 104.4(4) y
O3 C3 W1 176.3(6) ?
O4 C4 W1 177.6(5) ?
O5 C5 W1 178.2(6) ?
O6 C6 W1 173.0(6) ?
O7 C7 W1 178.1(6) ?
C11 C8 C9 110.3(5) ?
C11 C8 C10 109.9(5) ?
C9 C8 C10 108.3(6) ?
C11 C8 P1 106.6(4) ?
C9 C8 P1 115.4(4) ?
C10 C8 P1 106.2(4) ?
C14 C12 C13 109.3(5) ?
C14 C12 C15 109.6(5) ?
C13 C12 C15 109.5(6) ?
C14 C12 P2 119.1(5) ?
C13 C12 P2 105.3(4) ?
C15 C12 P2 103.6(4) ?
C4' W1' C3' 88.0(2) ?
C4' W1' C7' 90.9(3) ?
C3' W1' C7' 90.6(2) ?
C4' W1' C6' 86.1(3) ?
C3' W1' C6' 174.1(2) ?
C7' W1' C6' 89.1(3) ?
C4' W1' C5' 90.1(3) ?
C3' W1' C5' 89.5(3) ?
C7' W1' C5' 178.9(3) ?
C6' W1' C5' 90.9(3) ?
C4' W1' P1' 176.5(2) y
C3' W1' P1' 95.4(2) ?
C7' W1' P1' 88.1(2) ?
C6' W1' P1' 90.5(2) ?
C5' W1' P1' 90.8(2) ?
C1' P1' C2' 79.8(3) y
C1' P1' C8' 107.8(3) y
C8' P1' C2' 105.9(3) y
C1' P1' W1' 117.6(2) y
C2' P1' W1' 116.6(2) y
C8' P1' W1' 121.4(2) y
C1' P2' C2' 81.2(3) y
C1' P2' C12' 112.0(3) y
C2' P2' C12' 110.0(3) y
P2' C1' P1' 97.4(3) y
F1' C1' P1' 114.9(4) y
F1' C1' P2' 112.2(4) y
F2' C1' P1' 111.6(4) y
F2' C1' P2' 118.4(4) y
F2' C1' F1' 103.0(4) y
P2' C2' P1' 96.8(3) y
F3' C2' P1' 115.1(4) y
F3' C2' P2' 113.1(4) y
F4' C2' P1' 110.6(4) y
F4' C2' P2' 117.5(4) y
F4' C2' F3' 104.2(5) y
O3' C3' W1' 177.5(5) ?
O4' C4' W1' 178.7(6) ?
O5' C5' W1' 178.1(6) ?
O6' C6' W1' 175.2(5) ?
O7' C7' W1' 178.9(6) ?
C11' C8' C9' 109.4(5) ?
C11' C8' C10' 111.3(5) ?
C9' C8' C10' 108.5(5) ?
C11' C8' P1' 106.3(4) ?
C9' C8' P1' 115.1(4) ?
C10' C8' P1' 106.2(4) ?
C15' C12' C13' 111.8(6) ?
C15' C12' C14' 110.2(5) ?
C13' C12' C14' 111.0(6) ?
C15' C12' P2' 102.6(4) ?
C13' C12' P2' 104.3(4) ?
C14' C12' P2' 116.5(5) ?

loop_
_geom_bond_atom_site_label_1
_geom_bond_atom_site_label_2
_geom_bond_distance
_geom_bond_publ_flag
W1 C3 2.030(7) y
W1 C4 2.018(7) y
W1 C6 2.045(6) y
W1 C5 2.058(7) y
W1 C7 2.027(6) y
W1 P1 2.482(2) y
P1 C1 1.920(6) y
P1 C2 1.892(6) y
P1 C8 1.878(6) y
P2 C1 1.889(6) y
P2 C2 1.879(6) y
P2 C12 1.867(6) y
C1 F1 1.393(6) y
C1 F2 1.312(7) y
C2 F3 1.372(6) y
C2 F4 1.359(7) y
C3 O3 1.145(7) ?
C4 O4 1.137(7) ?
C5 O5 1.135(7) ?
C6 O6 1.140(7) ?
C7 O7 1.142(7) ?
C8 C11 1.526(9) ?
C8 C9 1.529(9) ?
C8 C10 1.529(9) ?
C12 C14 1.519(9) ?
C12 C13 1.537(8) ?
C12 C15 1.539(9) ?
W1' C3' 2.027(7) y
W1' C4' 2.004(7) y
W1' C5' 2.044(7) y
W1' C6' 2.042(7) y
W1' C7' 2.029(7) y
W1' P1' 2.488(2) y
P1' C1' 1.885(6) y
P1' C2' 1.897(6) y
P1' C8' 1.886(6) y
P2' C1' 1.862(6) y
P2' C2' 1.867(7) y
P2' C12' 1.903(6) y
C1' F1' 1.402(6) y
C1' F2' 1.363(6) y
C2' F3' 1.376(7) y
C2' F4' 1.365(6) y
C3' O3' 1.143(7) ?
C4' O4' 1.146(7) ?
C5' O5' 1.143(8) ?
C6' O6' 1.145(7) ?
C7' O7' 1.143(7) ?
C8' C11' 1.511(8) ?
C8' C9' 1.531(8) ?
C8' C10' 1.534(9) ?
C12' C15' 1.519(9) ?
C12' C13' 1.526(9) ?
C12' C14' 1.541(9) ?

loop_
_geom_torsion_atom_site_label_1
_geom_torsion_atom_site_label_2
_geom_torsion_atom_site_label_3
_geom_torsion_atom_site_label_4
_geom_torsion
C4 W1 P1 C8 170.(2)
C7 W1 P1 C8 85.0(3)
C3 W1 P1 C8 -4.1(3)
C6 W1 P1 C8 174.6(3)
C5 W1 P1 C8 -93.3(3)
C4 W1 P1 C2 39.(2)
C7 W1 P1 C2 -46.3(3)
C3 W1 P1 C2 -135.4(3)
C6 W1 P1 C2 43.3(3)
C5 W1 P1 C2 135.4(3)
C4 W1 P1 C1 -54.(2)
C7 W1 P1 C1 -139.3(3)
C3 W1 P1 C1 131.7(3)
C6 W1 P1 C1 -49.6(3)
C5 W1 P1 C1 42.5(3)
C12 P2 C1 F2 -4.5(5)
C2 P2 C1 F2 103.4(4)
C12 P2 C1 F1 118.7(4)
C2 P2 C1 F1 -133.4(4)
C12 P2 C1 P1 -124.0(3)
C2 P2 C1 P1 -16.1(3)
C8 P1 C1 F2 147.6(4)
C2 P1 C1 F2 -109.1(4)
W1 P1 C1 F2 6.0(5)
C8 P1 C1 F1 28.0(5)
C2 P1 C1 F1 131.3(4)
W1 P1 C1 F1 -113.6(4)
C8 P1 C1 P2 -87.3(3)
C2 P1 C1 P2 16.0(3)
W1 P1 C1 P2 131.1(2)
C12 P2 C2 F4 7.3(5)
C1 P2 C2 F4 -100.9(5)
C12 P2 C2 F3 -113.5(4)
C1 P2 C2 F3 138.3(4)
C12 P2 C2 P1 124.6(3)
C1 P2 C2 P1 16.4(3)
C8 P1 C2 F4 -148.1(4)
C1 P1 C2 F4 105.8(4)
W1 P1 C2 F4 -9.4(5)
C8 P1 C2 F3 -29.4(5)
C1 P1 C2 F3 -135.6(5)
W1 P1 C2 F3 109.3(4)
C8 P1 C2 P2 90.0(3)
C1 P1 C2 P2 -16.1(3)
W1 P1 C2 P2 -131.3(2)
C4 W1 C3 O3 -42.(8)
C7 W1 C3 O3 50.(8)
C6 W1 C3 O3 -33.(9)
C5 W1 C3 O3 -132.(8)
P1 W1 C3 O3 138.(8)
C7 W1 C4 O4 70.(13)
C3 W1 C4 O4 159.(13)
C6 W1 C4 O4 -19.(13)
C5 W1 C4 O4 -111.(13)
P1 W1 C4 O4 -15.(15)
C4 W1 C5 O5 -100.(18)
C7 W1 C5 O5 5.E1(2)
C3 W1 C5 O5 -13.(18)
C6 W1 C5 O5 18.E1(10)
P1 W1 C5 O5 84.(18)
C4 W1 C6 O6 29.(5)
C7 W1 C6 O6 -63.(5)
C3 W1 C6 O6 20.(6)
C5 W1 C6 O6 119.(5)
P1 W1 C6 O6 -151.(5)
C4 W1 C7 O7 -18.E1(10)
C3 W1 C7 O7 94.(19)
C6 W1 C7 O7 -94.(19)
C5 W1 C7 O7 3.E1(2)
P1 W1 C7 O7 -3.(19)
C2 P1 C8 C11 79.5(5)
C1 P1 C8 C11 164.8(4)
W1 P1 C8 C11 -56.3(5)
C2 P1 C8 C9 -43.3(6)
C1 P1 C8 C9 41.9(6)
W1 P1 C8 C9 -179.1(4)
C2 P1 C8 C10 -163.3(4)
C1 P1 C8 C10 -78.1(5)
W1 P1 C8 C10 60.9(5)
C2 P2 C12 C14 -49.0(6)
C1 P2 C12 C14 39.3(6)
C2 P2 C12 C13 -172.0(4)
C1 P2 C12 C13 -83.6(5)
C2 P2 C12 C15 73.0(5)
C1 P2 C12 C15 161.3(4)
C4' W1' P1' C1' -62.(3)
C3' W1' P1' C1' 134.1(3)
C7' W1' P1' C1' -135.4(3)
C6' W1' P1' C1' -46.4(3)
C5' W1' P1' C1' 44.5(3)
C4' W1' P1' C8' 162.(3)
C3' W1' P1' C8' -2.2(3)
C7' W1' P1' C8' 88.3(3)
C6' W1' P1' C8' 177.4(3)
C5' W1' P1' C8' -91.7(3)
C4' W1' P1' C2' 31.(3)
C3' W1' P1' C2' -133.8(3)
C7' W1' P1' C2' -43.3(3)
C6' W1' P1' C2' 45.8(3)
C5' W1' P1' C2' 136.7(3)
C2' P2' C1' F2' 102.6(4)
C12' P2' C1' F2' -5.5(5)
C2' P2' C1' F1' -137.6(4)
C12' P2' C1' F1' 114.3(4)
C2' P2' C1' P1' -16.9(2)
C12' P2' C1' P1' -124.9(3)
C8' P1' C1' F2' 148.6(4)
C2' P1' C1' F2' -107.9(4)
W1' P1' C1' F2' 6.9(4)
C8' P1' C1' F1' 31.8(5)
C2' P1' C1' F1' 135.4(4)
W1' P1' C1' F1' -109.9(4)
C8' P1' C1' P2' -86.9(3)
C2' P1' C1' P2' 16.7(2)
W1' P1' C1' P2' 131.4(2)
C1' P2' C2' F4' -100.7(5)
C12' P2' C2' F4' 9.5(6)
C1' P2' C2' F3' 137.7(4)
C12' P2' C2' F3' -112.0(4)
C1' P2' C2' P1' 16.7(2)
C12' P2' C2' P1' 127.0(3)
C1' P1' C2' F4' 106.2(5)
C8' P1' C2' F4' -148.1(4)
W1' P1' C2' F4' -9.7(5)
C1' P1' C2' F3' -136.1(5)
C8' P1' C2' F3' -30.3(5)
W1' P1' C2' F3' 108.1(4)
C1' P1' C2' P2' -16.6(2)
C8' P1' C2' P2' 89.1(3)
W1' P1' C2' P2' -132.4(2)
C4' W1' C3' O3' -29.(13)
C7' W1' C3' O3' 62.(13)
C6' W1' C3' O3' -25.(14)
C5' W1' C3' O3' -119.(13)
P1' W1' C3' O3' 150.(13)
C3' W1' C4' O4' -16.E1(2)
C7' W1' C4' O4' 11.E1(2)
C6' W1' C4' O4' 2.E1(2)
C5' W1' C4' O4' -7.E1(2)
P1' W1' C4' O4' 3.E1(3)
C4' W1' C5' O5' -2.E1(2)
C3' W1' C5' O5' 7.E1(2)
C7' W1' C5' O5' 167.(15)
C6' W1' C5' O5' -10.E1(2)
P1' W1' C5' O5' 17.E1(2)
C4' W1' C6' O6' 24.(7)
C3' W1' C6' O6' 20.(9)
C7' W1' C6' O6' -67.(7)
C5' W1' C6' O6' 114.(7)
P1' W1' C6' O6' -155.(7)
C4' W1' C7' O7' -12.E1(3)
C3' W1' C7' O7' 16.E1(3)
C6' W1' C7' O7' -3.E1(3)
C5' W1' C7' O7' 6.E1(4)
P1' W1' C7' O7' 6.E1(3)
C1' P1' C8' C11' 162.6(4)
C2' P1' C8' C11' 78.5(5)
W1' P1' C8' C11' -57.5(5)
C1' P1' C8' C9' 41.3(5)
C2' P1' C8' C9' -42.8(5)
W1' P1' C8' C9' -178.8(4)
C1' P1' C8' C10' -78.7(5)
C2' P1' C8' C10' -162.9(4)
W1' P1' C8' C10' 61.2(5)
C1' P2' C12' C15' 162.4(4)
C2' P2' C12' C15' 74.1(5)
C1' P2' C12' C13' -80.9(5)
C2' P2' C12' C13' -169.2(4)
C1' P2' C12' C14' 41.8(6)
C2' P2' C12' C14' -46.5(6)
